data_2208026
loop_
_publ_author_name
'Sundar, T. V.'
'Parthasarathi, V.'
'Lang, H.'
'Malik, R.'
'Piplani, P.'

_publ_section_title
;
 2-[4-(Acetamido)phenoxy]-<i>N</i>,<i>N</i>-dimethylacetamide: a
 potential anti-amnesic agent
;
_journal_coeditor_code CV6623
_journal_issue 2
_journal_name_full 'Acta Crystallographica Section E'
_journal_page_first o443
_journal_page_last o445
_journal_paper_doi 10.1107/S1600536805043023
_journal_volume 62
_journal_year 2006
_chemical_formula_iupac 'C12 H16 N2 O3'
_chemical_formula_moiety 'C12 H16 N2 O3'
_chemical_formula_sum 'C12 H16 N2 O3'
_chemical_formula_weight 236.27
_chemical_melting_point 433
_chemical_name_systematic
;
2-[4-(Acetamido)phenoxy]-N,N-dimethylacetamide:
;
_space_group_IT_number 14
_symmetry_cell_setting monoclinic
_symmetry_space_group_name_Hall '-P 2ybc'
_symmetry_space_group_name_H-M 'P 1 21/c 1'
_atom_sites_solution_hydrogens geom
_atom_sites_solution_primary direct
_atom_sites_solution_secondary difmap
_audit_creation_method SHELXL-97
_cell_angle_alpha 90.00
_cell_angle_beta 97.549(18)
_cell_angle_gamma 90.00
_cell_formula_units_Z 4
_cell_length_a 8.350(6)
_cell_length_b 17.604(9)
_cell_length_c 8.197(5)
_cell_measurement_reflns_used 913
_cell_measurement_temperature 298(2)
_cell_measurement_theta_max 26.55
_cell_measurement_theta_min 2.81
_cell_volume 1194.5(13)
_computing_cell_refinement 'SAINT (Bruker, 2000)'
_computing_data_collection 'SMART (Bruker, 2000)'
_computing_data_reduction SAINT
_computing_molecular_graphics
;
ORTEP-3 (Farrugia, 1997), PLATON (Spek, 2003) and Qmol
(Gans & Shalloway, 2001)
;
_computing_publication_material 'SHELXL97 and PARST (Nardelli, 1995)'
_computing_structure_refinement 'SHELXL97 (Sheldrick, 1997)'
_computing_structure_solution 'SHELXS97 (Sheldrick, 1997)'
_diffrn_ambient_temperature 298(2)
_diffrn_measured_fraction_theta_full 0.997
_diffrn_measured_fraction_theta_max 0.997
_diffrn_measurement_device_type 'Bruker SMART CCD 1K'
_diffrn_measurement_method \w
_diffrn_radiation_monochromator graphite
_diffrn_radiation_source 'fine-focus sealed tube'
_diffrn_radiation_type MoK\a
_diffrn_radiation_wavelength 0.71073
_diffrn_reflns_av_R_equivalents 0.0680
_diffrn_reflns_av_sigmaI/netI 0.0472
_diffrn_reflns_limit_h_max 10
_diffrn_reflns_limit_h_min -10
_diffrn_reflns_limit_k_max 22
_diffrn_reflns_limit_k_min 0
_diffrn_reflns_limit_l_max 10
_diffrn_reflns_limit_l_min 0
_diffrn_reflns_number 14079
_diffrn_reflns_theta_full 26.48
_diffrn_reflns_theta_max 26.48
_diffrn_reflns_theta_min 2.31
_diffrn_standards_number 0
_exptl_absorpt_coefficient_mu 0.095
_exptl_absorpt_correction_T_max 0.998
_exptl_absorpt_correction_T_min 0.913
_exptl_absorpt_correction_type multi-scan
_exptl_absorpt_process_details '(SADABS; Sheldrick, 1996)'
_exptl_crystal_colour colourless
_exptl_crystal_density_diffrn 1.314
_exptl_crystal_density_method 'not measured'
_exptl_crystal_description Block
_exptl_crystal_F_000 504
_exptl_crystal_size_max 0.4
_exptl_crystal_size_mid 0.2
_exptl_crystal_size_min 0.2
_refine_diff_density_max 0.142
_refine_diff_density_min -0.181
_refine_ls_extinction_method none
_refine_ls_goodness_of_fit_ref 1.003
_refine_ls_hydrogen_treatment mixed
_refine_ls_matrix_type full
_refine_ls_number_parameters 161
_refine_ls_number_reflns 2468
_refine_ls_number_restraints 0
_refine_ls_restrained_S_all 1.003
_refine_ls_R_factor_all 0.0986
_refine_ls_R_factor_gt 0.0496
_refine_ls_shift/su_max 0.000
_refine_ls_shift/su_mean 0.000
_refine_ls_structure_factor_coef Fsqd
_refine_ls_weighting_details 'calc w=1/[\s^2^(Fo^2^)+(0.057P)^2^+0.178P] where P=(Fo^2^+2Fc^2^)/3'
_refine_ls_weighting_scheme calc
_refine_ls_wR_factor_gt 0.1099
_refine_ls_wR_factor_ref 0.1269
_reflns_number_gt 1492
_reflns_number_total 2563
_reflns_threshold_expression I>2\s(I)
_cod_data_source_file cv6623.cif
_cod_data_source_block I
_cod_depositor_comments
;
The following automatic conversions were performed:
'_symmetry_cell_setting' value 'Monoclinic' changed to 'monoclinic'
according to '/home/saulius/struct/CIF-dictionaries/cif_core.dic'
dictionary named 'cif_core.dic' version 2.4.1 from 2010-06-29.

Automatic conversion script
Id: cif_fix_enum 1527 2010-12-29 10:47:43Z saulius 

The following automatic conversions were performed:

'_symmetry_cell_setting' value 'Monoclinic' changed to 'monoclinic'
according to /home/saulius/struct/CIF-dictionaries/cif_core.dic
dictionary named 'cif_core.dic' version 2.4.1 from 2010-06-29.

Automatic conversion script
Id: cif_fix_values 1715 2011-07-08 13:25:40Z adriana 
;
_cod_original_sg_symbol_H-M 'P 21/c'
_cod_database_code 2208026
_cod_database_fobs_code 2208026

loop_
_symmetry_equiv_pos_as_xyz
'x, y, z'
'-x, y+1/2, -z+1/2'
'-x, -y, -z'
'x, -y-1/2, z-1/2'

loop_
_atom_site_label
_atom_site_fract_x
_atom_site_fract_y
_atom_site_fract_z
_atom_site_U_iso_or_equiv
_atom_site_adp_type
_atom_site_calc_flag
_atom_site_refinement_flags
_atom_site_occupancy
_atom_site_type_symbol
N1 0.3657(2) 0.38041(9) 0.3521(2) 0.0435(5) Uani d . 1 N
H1 0.453(3) 0.3669(12) 0.311(3) 0.056(7) Uiso d . 1 H
C1 0.3367(2) 0.45915(11) 0.3434(2) 0.0382(5) Uani d . 1 C
C2 0.2250(2) 0.49671(11) 0.4221(2) 0.0445(5) Uani d . 1 C
H2 0.1596 0.4693 0.4844 0.053 Uiso calc R 1 H
C3 0.2084(2) 0.57483(11) 0.4100(2) 0.0455(5) Uani d . 1 C
H3 0.1312 0.5995 0.4628 0.055 Uiso calc R 1 H
C4 0.3058(2) 0.61582(10) 0.3200(2) 0.0407(5) Uani d . 1 C
C5 0.4167(3) 0.57830(11) 0.2389(3) 0.0519(6) Uani d . 1 C
H5 0.4819 0.6056 0.1762 0.062 Uiso calc R 1 H
C6 0.4313(2) 0.50113(12) 0.2504(3) 0.0485(6) Uani d . 1 C
H6 0.5062 0.4764 0.1946 0.058 Uiso calc R 1 H
O1 0.30294(18) 0.69332(7) 0.29997(18) 0.0534(4) Uani d . 1 O
C7 0.1981(2) 0.73554(10) 0.3872(3) 0.0438(5) Uani d . 1 C
H7A 0.2203 0.7250 0.5041 0.053 Uiso calc R 1 H
H7B 0.0865 0.7224 0.3497 0.053 Uiso calc R 1 H
C8 0.2280(2) 0.81840(11) 0.3541(2) 0.0396(5) Uani d . 1 C
O2 0.34480(18) 0.83827(8) 0.28935(19) 0.0578(5) Uani d . 1 O
N2 0.12187(19) 0.86827(9) 0.3993(2) 0.0433(4) Uani d . 1 N
C9 -0.0148(3) 0.84848(12) 0.4824(3) 0.0551(6) Uani d . 1 C
H9A -0.0176 0.7944 0.4975 0.083 Uiso calc R 1 H
H9B -0.1128 0.8647 0.4172 0.083 Uiso calc R 1 H
H9C -0.0048 0.8732 0.5877 0.083 Uiso calc R 1 H
C10 0.1417(3) 0.94843(12) 0.3675(3) 0.0584(6) Uani d . 1 C
H10A 0.1891 0.9731 0.4667 0.088 Uiso calc R 1 H
H10B 0.0381 0.9706 0.3311 0.088 Uiso calc R 1 H
H10C 0.2109 0.9547 0.2838 0.088 Uiso calc R 1 H
C11 0.2795(3) 0.32470(12) 0.4120(3) 0.0504(6) Uani d . 1 C
O3 0.1544(2) 0.33609(9) 0.4700(2) 0.0793(6) Uani d . 1 O
C12 0.3492(3) 0.24706(11) 0.3999(3) 0.0609(7) Uani d . 1 C
H12A 0.3672 0.2245 0.5073 0.091 Uiso calc R 1 H
H12B 0.4499 0.2506 0.3558 0.091 Uiso calc R 1 H
H12C 0.2753 0.2162 0.3287 0.091 Uiso calc R 1 H

loop_
_atom_site_aniso_label
_atom_site_aniso_U_11
_atom_site_aniso_U_22
_atom_site_aniso_U_33
_atom_site_aniso_U_12
_atom_site_aniso_U_13
_atom_site_aniso_U_23
N1 0.0399(10) 0.0315(10) 0.0620(12) 0.0025(8) 0.0178(9) 0.0004(8)
C1 0.0348(11) 0.0342(11) 0.0459(12) 0.0006(8) 0.0060(9) -0.0018(9)
C2 0.0441(12) 0.0371(12) 0.0559(13) -0.0020(9) 0.0202(10) 0.0008(10)
C3 0.0459(12) 0.0370(12) 0.0567(13) 0.0030(9) 0.0187(10) -0.0040(10)
C4 0.0448(12) 0.0279(11) 0.0509(12) 0.0016(9) 0.0124(10) -0.0020(9)
C5 0.0568(14) 0.0352(13) 0.0698(15) -0.0005(10) 0.0313(11) 0.0030(11)
C6 0.0466(13) 0.0365(12) 0.0675(14) 0.0045(9) 0.0263(11) -0.0021(11)
O1 0.0652(10) 0.0312(8) 0.0710(10) 0.0036(7) 0.0354(8) -0.0007(7)
C7 0.0472(12) 0.0347(12) 0.0528(13) 0.0018(9) 0.0189(10) -0.0041(9)
C8 0.0408(11) 0.0344(11) 0.0451(12) 0.0015(9) 0.0111(9) -0.0007(9)
O2 0.0579(10) 0.0397(9) 0.0835(11) 0.0007(7) 0.0376(9) 0.0042(7)
N2 0.0424(10) 0.0324(9) 0.0581(11) 0.0028(7) 0.0176(8) 0.0012(8)
C9 0.0482(13) 0.0491(14) 0.0723(15) 0.0039(10) 0.0245(12) 0.0012(11)
C10 0.0636(15) 0.0357(13) 0.0790(16) 0.0069(11) 0.0211(13) 0.0039(11)
C11 0.0455(12) 0.0395(12) 0.0690(15) 0.0020(10) 0.0179(11) 0.0028(11)
O3 0.0682(11) 0.0429(9) 0.1397(16) 0.0055(8) 0.0613(12) 0.0109(9)
C12 0.0610(14) 0.0369(13) 0.0906(18) 0.0066(11) 0.0312(13) 0.0100(12)

loop_
_atom_type_symbol
_atom_type_description
_atom_type_scat_dispersion_real
_atom_type_scat_dispersion_imag
_atom_type_scat_source
C C 0.0033 0.0016 'International Tables Vol C Tables 4.2.6.8 and 6.1.1.4'
H H 0.0000 0.0000 'International Tables Vol C Tables 4.2.6.8 and 6.1.1.4'
N N 0.0061 0.0033 'International Tables Vol C Tables 4.2.6.8 and 6.1.1.4'
O O 0.0106 0.0060 'International Tables Vol C Tables 4.2.6.8 and 6.1.1.4'

loop_
_geom_angle_atom_site_label_1
_geom_angle_atom_site_label_2
_geom_angle_atom_site_label_3
_geom_angle
C11 N1 C1 129.72(18)
C11 N1 H1 116.9(14)
C1 N1 H1 113.3(14)
C2 C1 C6 118.36(19)
C2 C1 N1 125.05(18)
C6 C1 N1 116.58(17)
C1 C2 C3 120.89(19)
C1 C2 H2 119.6
C3 C2 H2 119.6
C4 C3 C2 119.96(18)
C4 C3 H3 120.0
C2 C3 H3 120.0
C3 C4 O1 125.70(17)
C3 C4 C5 119.38(19)
O1 C4 C5 114.91(17)
C6 C5 C4 120.22(19)
C6 C5 H5 119.9
C4 C5 H5 119.9
C5 C6 C1 121.17(19)
C5 C6 H6 119.4
C1 C6 H6 119.4
C4 O1 C7 117.68(15)
O1 C7 C8 106.79(15)
O1 C7 H7A 110.4
C8 C7 H7A 110.4
O1 C7 H7B 110.4
C8 C7 H7B 110.4
H7A C7 H7B 108.6
O2 C8 N2 121.98(19)
O2 C8 C7 121.02(17)
N2 C8 C7 117.00(17)
C8 N2 C9 124.49(17)
C8 N2 C10 119.72(17)
C9 N2 C10 115.78(16)
N2 C9 H9A 109.5
N2 C9 H9B 109.5
H9A C9 H9B 109.5
N2 C9 H9C 109.5
H9A C9 H9C 109.5
H9B C9 H9C 109.5
N2 C10 H10A 109.5
N2 C10 H10B 109.5
H10A C10 H10B 109.5
N2 C10 H10C 109.5
H10A C10 H10C 109.5
H10B C10 H10C 109.5
O3 C11 N1 123.3(2)
O3 C11 C12 122.50(19)
N1 C11 C12 114.24(18)
C11 C12 H12A 109.5
C11 C12 H12B 109.5
H12A C12 H12B 109.5
C11 C12 H12C 109.5
H12A C12 H12C 109.5
H12B C12 H12C 109.5

loop_
_geom_bond_atom_site_label_1
_geom_bond_atom_site_label_2
_geom_bond_distance
N1 C11 1.347(3)
N1 C1 1.407(2)
N1 H1 0.87(2)
C1 C2 1.371(3)
C1 C6 1.382(3)
C2 C3 1.385(3)
C2 H2 0.9300
C3 C4 1.373(3)
C3 H3 0.9300
C4 O1 1.374(2)
C4 C5 1.377(3)
C5 C6 1.366(3)
C5 H5 0.9300
C6 H6 0.9300
O1 C7 1.413(2)
C7 C8 1.510(3)
C7 H7A 0.9700
C7 H7B 0.9700
C8 O2 1.221(2)
C8 N2 1.334(2)
N2 C9 1.447(3)
N2 C10 1.448(3)
C9 H9A 0.9600
C9 H9B 0.9600
C9 H9C 0.9600
C10 H10A 0.9600
C10 H10B 0.9600
C10 H10C 0.9600
C11 O3 1.220(2)
C11 C12 1.494(3)
C12 H12A 0.9600
C12 H12B 0.9600
C12 H12C 0.9600

loop_
_geom_hbond_atom_site_label_D
_geom_hbond_atom_site_label_H
_geom_hbond_atom_site_label_A
_geom_hbond_site_symmetry_A
_geom_hbond_distance_DH
_geom_hbond_distance_HA
_geom_hbond_distance_DA
_geom_hbond_angle_DHA
_geom_hbond_publ_flag
C2 H2 O3 1 0.93 2.35 2.925(3) 120 yes
N1 H1 O2 2_645 0.87(2) 2.04(2) 2.911(3) 178(2) yes
C9 H9A O3 3_566 0.96 2.60 3.491(3) 155 yes

loop_
_geom_torsion_atom_site_label_1
_geom_torsion_atom_site_label_2
_geom_torsion_atom_site_label_3
_geom_torsion_atom_site_label_4
_geom_torsion
C11 N1 C1 C2 11.9(3)
C11 N1 C1 C6 -169.4(2)
C6 C1 C2 C3 -0.6(3)
N1 C1 C2 C3 178.08(19)
C1 C2 C3 C4 -0.8(3)
C2 C3 C4 O1 -179.14(19)
C2 C3 C4 C5 1.7(3)
C3 C4 C5 C6 -1.1(3)
O1 C4 C5 C6 179.6(2)
C4 C5 C6 C1 -0.4(3)
C2 C1 C6 C5 1.2(3)
N1 C1 C6 C5 -177.6(2)
C3 C4 O1 C7 4.2(3)
C5 C4 O1 C7 -176.60(18)
C4 O1 C7 C8 175.65(16)
O1 C7 C8 O2 -12.2(3)
O1 C7 C8 N2 167.96(17)
O2 C8 N2 C9 -177.4(2)
C7 C8 N2 C9 2.5(3)
O2 C8 N2 C10 1.6(3)
C7 C8 N2 C10 -178.58(18)
C1 N1 C11 O3 0.6(4)
C1 N1 C11 C12 180.0(2)

loop_
_cod_related_entry_id
_cod_related_entry_database
_cod_related_entry_code
1 ChemSpider 21126576
